data_1533365
loop_
_publ_author_name
'Chiari, G.'
'Giustetto, R.'
'Ricchiardi, G.'

_publ_section_title
;
 Crystal structure refinements of palygorskite and Maya Blue from
 molecular modelling and powder synchrotron diffraction
;
_journal_name_full 'European Journal of Mineralogy (1,1989-)'
_journal_page_first 21
_journal_page_last 33
_journal_volume 15
_journal_year 2003
_chemical_formula_sum 'Al H9 Mg O15 Si4'
_chemical_name_systematic '((Mg Al) (Si4 O10 (H2 O)2 (O H))) (H2 O)2'
_space_group_IT_number 12
_symmetry_space_group_name_Hall '-C 2y'
_symmetry_space_group_name_H-M 'C 1 2/m 1'
_cell_angle_alpha 90
_cell_angle_beta 107.01
_cell_angle_gamma 90
_cell_formula_units_Z 4
_cell_length_a 13.304
_cell_length_b 17.876
_cell_length_c 5.251
_cell_volume 1194.174
_citation_journal_id_ASTM EJMIER
_cod_data_source_file Chiari_EJMIER_2003_334.cif
_cod_data_source_block H9Al1Mg1O15Si4
_cod_original_formula_sum 'H9 Al1 Mg1 O15 Si4'
_cod_database_code 1533365

loop_
_symmetry_equiv_pos_as_xyz
x,y,z
-x,y,-z
-x,-y,-z
x,-y,z
x+1/2,y+1/2,z
-x+1/2,y+1/2,-z
-x+1/2,-y+1/2,-z
x+1/2,-y+1/2,z

loop_
_atom_site_label
_atom_site_type_symbol
_atom_site_fract_x
_atom_site_fract_y
_atom_site_fract_z
_atom_site_occupancy
_atom_site_U_iso_or_equiv
Si1 Si+4 0.185 0.0817 0.069 1 0.0
O9 O-2 0 0.349 0.5 1 0.0
Mg1 Mg+2 0 0.086 0.5 0.5 0.0
O2 O-2 0.069 0.099 0.117 1 0.0
Al2 Al+3 0 0.207 0 0.5 0.0
O4 O-2 0.078 0.312 -0.04 1 0.0
O6 O-2 0.25 0.25 0.5 1 0.0
Al1 Al+3 0 0.086 0.5 0.5 0.0
O8 O-2 0.247 0.126 0.882 1 0.0
O1 O-2 0.092 0 0.52 1 0.0
Si2 Si+4 0.209 0.1673 0.587 1 0.0
Mg2 Mg+2 0 0.207 0 0.5 0.0
O5 O-2 0.225 0 0.006 1 0.0
O10 O-2 0 0.421 0 1 0.0
O7 O-2 0.238 0.106 0.383 1 0.0
O3 O-2 0.092 0.174 0.64 1 0.0
